data_4127791
loop_
_publ_author_name
'Lin, Donghong'
'Luo, Min'
'Lin, Chensheng'
'Xu, Feng'
'Ye, Ning'

_publ_section_title
;
 KLi(HC<sub>3</sub>N<sub>3</sub>O<sub>3</sub>)&#x00B7;2H<sub>2</sub>O:
 Solvent-drop Grinding Method toward the Hydro-isocyanurate Nonlinear
 Optical Crystal.
;
_journal_issue 8
_journal_name_full 'Journal of the American Chemical Society'
_journal_page_first 3390
_journal_page_last 3394
_journal_paper_doi 10.1021/jacs.8b13280
_journal_volume 141
_journal_year 2019
_chemical_formula_sum 'C3 H5 K Li N3 O5'
_chemical_formula_weight 209.13
_space_group_IT_number 33
_space_group_name_Hall 'P 2c -2n'
_space_group_name_H-M_alt 'P n a 21'
_symmetry_cell_setting orthorhombic
_symmetry_space_group_name_Hall 'P 2c -2n'
_symmetry_space_group_name_H-M 'P n a 21'
_atom_sites_solution_primary direct
_atom_sites_solution_secondary difmap
_audit_creation_method SHELXL-97
_cell_angle_alpha 90.00
_cell_angle_beta 90.00
_cell_angle_gamma 90.00
_cell_formula_units_Z 4
_cell_length_a 15.387(6)
_cell_length_b 3.6524(16)
_cell_length_c 12.755(6)
_cell_measurement_reflns_used 1988
_cell_measurement_temperature 293(2)
_cell_measurement_theta_max 27.4894
_cell_measurement_theta_min 3.0917
_cell_volume 716.8(5)
_computing_cell_refinement 'CrystalClear (Rigaku Inc., 2008)'
_computing_data_collection 'CrystalClear (Rigaku Inc., 2008)'
_computing_data_reduction 'CrystalClear (Rigaku Inc., 2008)'
_computing_molecular_graphics 'Bruker SHELXTL'
_computing_publication_material 'Bruker SHELXTL'
_computing_structure_refinement 'SHELXL-97 (Sheldrick, 1997)'
_computing_structure_solution 'SHELXS-97 (Sheldrick, 1990)'
_diffrn_ambient_temperature 293(2)
_diffrn_detector_area_resol_mean 28.5714
_diffrn_measured_fraction_theta_full 0.995
_diffrn_measured_fraction_theta_max 0.995
_diffrn_measurement_device_type
;
Saturn724+ (2x2 bin mode)
;
_diffrn_measurement_method CCD_Profile_fitting
_diffrn_radiation_monochromator graphite
_diffrn_radiation_source 'fine-focus sealed tube'
_diffrn_radiation_type MoK\a
_diffrn_radiation_wavelength 0.71073
_diffrn_reflns_av_R_equivalents 0.0195
_diffrn_reflns_av_sigmaI/netI 0.0212
_diffrn_reflns_limit_h_max 19
_diffrn_reflns_limit_h_min -19
_diffrn_reflns_limit_k_max 4
_diffrn_reflns_limit_k_min -4
_diffrn_reflns_limit_l_max 16
_diffrn_reflns_limit_l_min -16
_diffrn_reflns_number 5060
_diffrn_reflns_theta_full 27.46
_diffrn_reflns_theta_max 27.46
_diffrn_reflns_theta_min 2.65
_diffrn_standards_decay_% 0
_diffrn_standards_interval_count none
_diffrn_standards_interval_time none
_exptl_absorpt_coefficient_mu 0.73
_exptl_absorpt_correction_T_max 1.0000
_exptl_absorpt_correction_T_min 0.8629
_exptl_absorpt_correction_type multi-scan
_exptl_crystal_colour colourless
_exptl_crystal_density_diffrn 1.938
_exptl_crystal_density_method 'not measured'
_exptl_crystal_description prism
_exptl_crystal_F_000 352
_exptl_crystal_size_max 0.5500
_exptl_crystal_size_mid 0.4500
_exptl_crystal_size_min 0.2000
_refine_diff_density_max 0.489
_refine_diff_density_min -0.281
_refine_diff_density_rms 0.072
_refine_ls_abs_structure_details 'Flack H D (1983), Acta Cryst. A39, 876-881'
_refine_ls_abs_structure_Flack 0.05(4)
_refine_ls_extinction_coef 0.113(8)
_refine_ls_extinction_expression Fc^*^=kFc[1+0.001xFc^2^\l^3^/sin(2\q)]^-1/4^
_refine_ls_extinction_method SHELXL
_refine_ls_goodness_of_fit_ref 1.001
_refine_ls_hydrogen_treatment constr
_refine_ls_matrix_type full
_refine_ls_number_parameters 119
_refine_ls_number_reflns 1588
_refine_ls_number_restraints 1
_refine_ls_restrained_S_all 1.000
_refine_ls_R_factor_all 0.0287
_refine_ls_R_factor_gt 0.0282
_refine_ls_shift/su_max 0.000
_refine_ls_shift/su_mean 0.000
_refine_ls_structure_factor_coef Fsqd
_refine_ls_weighting_details 'calc w=1/[\s^2^(Fo^2^)+(0.0681P)^2^+0.0000P] where P=(Fo^2^+2Fc^2^)/3'
_refine_ls_weighting_scheme calc
_refine_ls_wR_factor_gt 0.0803
_refine_ls_wR_factor_ref 0.0806
_reflns_number_gt 1546
_reflns_number_total 1588
_reflns_threshold_expression >2sigma(I)
_cod_data_source_file ja8b13280_si_002.cif
_cod_data_source_block 1
_cod_depositor_comments
;
The following automatic conversions were performed:

'_exptl_absorpt_correction_type' value 'Multi-scan' changed to
'multi-scan' according to
/home/data/users/saulius/crontab/automatic-downloads/current/ACS/lib/dictionaries/cif_core.dic
dictionary named 'cif_core.dic' version 2.4.2 from 2011-04-26.

Automatic conversion script
Id: cif_fix_values 4973 2017-02-22 13:04:09Z antanas 

2021-12-16
Z value and formula fixed to values more according to usual
chemical conventions.                 miguel
;
_cod_original_formula_sum 'C6 H10 K2 Li2 N6 O10'
_cod_original_formula_weight 418.26
_cod_original_formula_units_Z 2
_cod_original_sg_symbol_H-M Pna2(1)
_cod_database_code 4127791

loop_
_symmetry_equiv_pos_as_xyz
'x, y, z'
'-x, -y, z+1/2'
'x+1/2, -y+1/2, z'
'-x+1/2, y+1/2, z+1/2'

loop_
_atom_site_label
_atom_site_type_symbol
_atom_site_fract_x
_atom_site_fract_y
_atom_site_fract_z
_atom_site_U_iso_or_equiv
_atom_site_adp_type
_atom_site_occupancy
_atom_site_symmetry_multiplicity
_atom_site_calc_flag
K1 K 0.34593(3) 0.03470(10) 0.29537(4) 0.02426(16) Uani 1 1 d
Li1 Li 0.3122(3) 0.0238(9) -0.0603(3) 0.0266(8) Uani 1 1 d
C1 C 0.14427(14) 0.9420(5) 0.04909(16) 0.0157(4) Uani 1 1 d
C2 C 0.16230(10) 0.6993(5) 0.21643(13) 0.0153(3) Uani 1 1 d
C3 C 0.52384(12) 0.5700(5) 0.15914(14) 0.0160(4) Uani 1 1 d
N1 N 0.19699(9) 0.7865(4) 0.12345(13) 0.0176(3) Uani 1 1 d
N2 N 0.05805(11) 1.0179(4) 0.06594(12) 0.0172(3) Uani 1 1 d
N3 N 0.07586(8) 0.7735(4) 0.23397(12) 0.0187(3) Uani 1 1 d
O1 O 0.33170(12) 0.5058(4) 0.01209(15) 0.0232(3) Uani 1 1 d
O2 O 0.20571(9) 0.5535(3) 0.28829(12) 0.0206(3) Uani 1 1 d
O3 O 0.17667(11) 1.0145(4) -0.03949(13) 0.0215(3) Uani 1 1 d
O4 O 0.44501(10) 0.5187(4) 0.18086(12) 0.0226(3) Uani 1 1 d
O5 O 0.01842(16) 0.5166(4) 0.42495(16) 0.0409(6) Uani 1 1 d

loop_
_atom_site_aniso_label
_atom_site_aniso_U_11
_atom_site_aniso_U_22
_atom_site_aniso_U_33
_atom_site_aniso_U_23
_atom_site_aniso_U_13
_atom_site_aniso_U_12
K1 0.0240(2) 0.0205(2) 0.0283(2) -0.0007(2) 0.00402(18) -0.00084(13)
Li1 0.038(2) 0.0291(19) 0.0128(16) 0.0030(11) 0.0001(14) -0.0052(14)
C1 0.0179(9) 0.0158(8) 0.0132(8) -0.0012(7) 0.0002(6) -0.0023(6)
C2 0.0139(7) 0.0166(8) 0.0155(7) -0.0005(6) -0.0003(6) -0.0003(6)
C3 0.0146(9) 0.0164(7) 0.0171(8) 0.0020(7) -0.0013(6) 0.0001(6)
N1 0.0156(7) 0.0223(7) 0.0149(6) 0.0013(6) 0.0019(5) 0.0010(5)
N2 0.0156(8) 0.0216(8) 0.0146(8) 0.0026(5) -0.0011(6) 0.0017(5)
N3 0.0151(6) 0.0273(8) 0.0136(6) 0.0031(5) 0.0025(5) 0.0022(6)
O1 0.0180(7) 0.0307(8) 0.0209(8) -0.0021(5) 0.0014(6) -0.0004(4)
O2 0.0173(6) 0.0278(6) 0.0166(6) 0.0015(6) -0.0018(6) 0.0035(4)
O3 0.0233(8) 0.0277(8) 0.0135(7) 0.0040(4) 0.0047(6) -0.0011(5)
O4 0.0124(7) 0.0323(7) 0.0229(7) -0.0022(5) 0.0011(5) -0.0034(5)
O5 0.0691(16) 0.0238(8) 0.0298(10) 0.0014(5) 0.0263(9) 0.0019(7)

loop_
_atom_type_symbol
_atom_type_description
_atom_type_scat_dispersion_real
_atom_type_scat_dispersion_imag
_atom_type_scat_source
C C 0.0033 0.0016 'International Tables Vol C Tables 4.2.6.8 and 6.1.1.4'
H H 0.0000 0.0000 'International Tables Vol C Tables 4.2.6.8 and 6.1.1.4'
Li Li -0.0003 0.0001 'International Tables Vol C Tables 4.2.6.8 and 6.1.1.4'
N N 0.0061 0.0033 'International Tables Vol C Tables 4.2.6.8 and 6.1.1.4'
O O 0.0106 0.0060 'International Tables Vol C Tables 4.2.6.8 and 6.1.1.4'
K K 0.2009 0.2494 'International Tables Vol C Tables 4.2.6.8 and 6.1.1.4'

loop_
_geom_angle_atom_site_label_1
_geom_angle_atom_site_label_2
_geom_angle_atom_site_label_3
_geom_angle
_geom_angle_site_symmetry_1
_geom_angle_site_symmetry_3
O4 K1 O3 93.84(5) . 4_545
O4 K1 O2 144.79(5) . 1_545
O3 K1 O2 109.13(5) 4_545 1_545
O4 K1 O4 81.69(5) . 1_545
O3 K1 O4 152.12(5) 4_545 1_545
O2 K1 O4 88.87(5) 1_545 1_545
O4 K1 O3 152.26(5) . 4_535
O3 K1 O3 81.05(6) 4_545 4_535
O2 K1 O3 60.66(4) 1_545 4_535
O4 K1 O3 90.18(5) 1_545 4_535
O4 K1 O2 88.61(5) . .
O3 K1 O2 60.72(4) 4_545 .
O2 K1 O2 80.41(5) 1_545 .
O4 K1 O2 145.85(5) 1_545 .
O3 K1 O2 111.73(5) 4_535 .
O4 K1 O5 81.32(5) . 3
O3 K1 O5 75.06(5) 4_545 3
O2 K1 O5 129.49(4) 1_545 3
O4 K1 O5 77.06(5) 1_545 3
O3 K1 O5 71.00(5) 4_535 3
O2 K1 O5 133.82(4) . 3
O4 K1 C2 124.11(5) . 1_545
O3 K1 C2 111.54(5) 4_545 1_545
O2 K1 C2 22.41(4) 1_545 1_545
O4 K1 C2 93.30(5) 1_545 1_545
O3 K1 C2 82.62(5) 4_535 1_545
O2 K1 C2 65.46(5) . 1_545
O5 K1 C2 151.67(4) 3 1_545
O4 K1 N1 102.03(5) . 1_545
O3 K1 N1 126.43(5) 4_545 1_545
O2 K1 N1 42.83(4) 1_545 1_545
O4 K1 N1 81.27(5) 1_545 1_545
O3 K1 N1 102.87(5) 4_535 1_545
O2 K1 N1 68.81(5) . 1_545
O5 K1 N1 157.37(4) 3 1_545
C2 K1 N1 23.61(4) 1_545 1_545
O4 K1 Li1 109.45(7) . 4
O3 K1 Li1 36.46(8) 4_545 4
O2 K1 Li1 78.61(8) 1_545 4
O4 K1 Li1 167.39(7) 1_545 4
O3 K1 Li1 82.43(7) 4_535 4
O2 K1 Li1 33.52(7) . 4
O5 K1 Li1 109.79(8) 3 4
C2 K1 Li1 75.68(8) 1_545 4
N1 K1 Li1 90.39(8) 1_545 4
O4 K1 Li1 169.94(7) . 4_545
O3 K1 Li1 81.53(7) 4_545 4_545
O2 K1 Li1 32.88(7) 1_545 4_545
O4 K1 Li1 106.54(7) 1_545 4_545
O3 K1 Li1 36.00(7) 4_535 4_545
O2 K1 Li1 81.33(7) . 4_545
O5 K1 Li1 105.88(8) 3 4_545
C2 K1 Li1 50.91(8) 1_545 4_545
N1 K1 Li1 74.11(8) 1_545 4_545
Li1 K1 Li1 61.79(8) 4 4_545
O4 K1 K1 50.06(3) . 1_565
O3 K1 K1 50.62(4) 4_545 1_565
O2 K1 K1 129.14(3) 1_545 1_565
O4 K1 K1 131.76(3) 1_545 1_565
O3 K1 K1 131.67(4) 4_535 1_565
O2 K1 K1 48.74(3) . 1_565
O5 K1 K1 93.43(3) 3 1_565
C2 K1 K1 112.22(3) 1_545 1_565
N1 K1 K1 105.95(3) 1_545 1_565
Li1 K1 K1 59.66(6) 4 1_565
Li1 K1 K1 121.45(6) 4_545 1_565
O2 Li1 O1 115.22(18) 4_544 .
O2 Li1 O3 89.16(19) 4_544 1_545
O1 Li1 O3 95.98(18) . 1_545
O2 Li1 O1 119.89(19) 4_544 1_545
O1 Li1 O1 124.0(2) . 1_545
O3 Li1 O1 94.06(16) 1_545 1_545
O2 Li1 O5 94.01(17) 4_544 4_544
O1 Li1 O5 83.87(16) . 4_544
O3 Li1 O5 176.56(19) 1_545 4_544
O1 Li1 O5 83.21(16) 1_545 4_544
O2 Li1 K1 54.28(11) 4_544 4_544
O1 Li1 K1 141.6(2) . 4_544
O3 Li1 K1 51.31(10) 1_545 4_544
O1 Li1 K1 82.74(12) 1_545 4_544
O5 Li1 K1 130.07(15) 4_544 4_544
O2 Li1 K1 50.67(11) 4_544 4_554
O1 Li1 K1 83.16(13) . 4_554
O3 Li1 K1 53.02(10) 1_545 4_554
O1 Li1 K1 141.59(18) 1_545 4_554
O5 Li1 K1 130.28(13) 4_544 4_554
K1 Li1 K1 61.79(8) 4_544 4_554
O3 C1 N1 118.17(19) . .
O3 C1 N2 118.64(19) . .
N1 C1 N2 123.18(18) . .
O2 C2 N1 122.45(15) . .
O2 C2 N3 118.70(15) . .
N1 C2 N3 118.85(14) . .
O2 C2 K1 57.89(9) . 1_565
N1 C2 K1 80.66(10) . 1_565
N3 C2 K1 135.90(11) . 1_565
O4 C3 N2 122.58(17) . 3_565
O4 C3 N3 118.15(17) . 3_565
N2 C3 N3 119.26(15) 3_565 3_565
C2 N1 C1 118.38(15) . .
C2 N1 K1 75.73(10) . 1_565
C1 N1 K1 139.20(12) . 1_565
C3 N2 C1 118.07(17) 3_465 .
C3 N3 C2 122.25(14) 3_465 .
Li1 O1 Li1 124.0(2) . 1_565
C2 O2 Li1 132.18(18) . 4
C2 O2 K1 99.70(10) . 1_565
Li1 O2 K1 96.45(14) 4 1_565
C2 O2 K1 134.72(12) . .
Li1 O2 K1 92.20(13) 4 .
K1 O2 K1 80.41(5) 1_565 .
C1 O3 Li1 120.50(18) . 1_565
C1 O3 K1 119.97(13) . 4_554
Li1 O3 K1 92.24(11) 1_565 4_554
C1 O3 K1 138.65(13) . 4_564
Li1 O3 K1 90.98(11) 1_565 4_564
K1 O3 K1 81.05(6) 4_554 4_564
C3 O4 K1 138.27(12) . .
C3 O4 K1 122.25(11) . 1_565
K1 O4 K1 81.69(5) . 1_565
Li1 O5 K1 152.10(12) 4 3_455

loop_
_geom_bond_atom_site_label_1
_geom_bond_atom_site_label_2
_geom_bond_distance
_geom_bond_site_symmetry_2
K1 O4 2.7536(16) .
K1 O3 2.7620(19) 4_545
K1 O2 2.7843(16) 1_545
K1 O4 2.8302(16) 1_545
K1 O3 2.8579(18) 4_535
K1 O2 2.8729(16) .
K1 O5 3.132(3) 3
K1 C2 3.2401(19) 1_545
K1 N1 3.2988(18) 1_545
K1 Li1 3.536(4) 4
K1 Li1 3.577(4) 4_545
K1 K1 3.6524(16) 1_565
Li1 O2 1.954(4) 4_544
Li1 O1 2.010(4) .
Li1 O3 2.103(5) 1_545
Li1 O1 2.126(4) 1_545
Li1 O5 2.613(6) 4_544
Li1 K1 3.536(4) 4_544
Li1 K1 3.577(4) 4_554
C1 O3 1.263(3) .
C1 N1 1.371(3) .
C1 N2 1.372(3) .
C2 O2 1.253(2) .
C2 N1 1.339(2) .
C2 N3 1.376(2) .
C2 K1 3.2401(19) 1_565
C3 O4 1.258(3) .
C3 N2 1.339(3) 3_565
C3 N3 1.370(2) 3_565
N1 K1 3.2988(18) 1_565
N2 C3 1.339(3) 3_465
N3 C3 1.370(2) 3_465
O1 Li1 2.126(4) 1_565
O2 Li1 1.954(4) 4
O2 K1 2.7843(16) 1_565
O3 Li1 2.103(5) 1_565
O3 K1 2.7620(19) 4_554
O3 K1 2.8579(18) 4_564
O4 K1 2.8302(16) 1_565
O5 Li1 2.613(6) 4
O5 K1 3.132(3) 3_455
